data_7715736
loop_
_publ_author_name
'Dombrowski, James P.'
'Kalendra, Vidmantas'
'Ziegler, Micah S.'
'Lakshmi, K. V.'
'Bell, Alexis T.'
'Tilley, T. Don'

_publ_section_title
;
 M-Ge-Si thermolytic molecular precursors and models for germanium-doped
 transition metal sites on silica.
;
_journal_issue 17
_journal_name_full 'Dalton transactions (Cambridge, England : 2003)'
_journal_page_first 7340
_journal_page_last 7349
_journal_paper_doi 10.1039/d4dt00644e
_journal_volume 53
_journal_year 2024
_chemical_formula_sum 'C80 H178 Cr Ge2 O28 Si6'
_chemical_formula_weight 1953.93
_chemical_name_common jpd4090
_space_group_crystal_system triclinic
_space_group_IT_number 2
_space_group_name_Hall '-P 1'
_space_group_name_H-M_alt 'P -1'
_atom_sites_solution_hydrogens geom
_atom_sites_solution_primary iterative
_atom_sites_solution_secondary difmap
_audit_creation_method SHELXL-2014/7
_audit_update_record
;
2024-02-12 deposited with the CCDC.	2024-04-03 downloaded from the CCDC.
;
_cell_angle_alpha 69.755(2)
_cell_angle_beta 74.533(2)
_cell_angle_gamma 61.2650(10)
_cell_formula_units_Z 1
_cell_length_a 13.4662(10)
_cell_length_b 13.4791(10)
_cell_length_c 17.9091(13)
_cell_measurement_reflns_used 9898
_cell_measurement_temperature 100(2)
_cell_measurement_theta_max 25.39
_cell_measurement_theta_min 2.41
_cell_volume 2654.4(3)
_computing_cell_refinement 'Bruker SAINT'
_computing_data_collection 'Bruker APEX2'
_computing_data_reduction 'Bruker SAINT'
_computing_molecular_graphics ORTEP-32
_computing_publication_material WinGX
_computing_structure_refinement SHELXL-2014
_computing_structure_solution SHELXT
_diffrn_ambient_temperature 100(2)
_diffrn_detector_area_resol_mean 8.366
_diffrn_measured_fraction_theta_full 0.999
_diffrn_measured_fraction_theta_max 0.996
_diffrn_measurement_device_type 'Bruker APEX-II CCD'
_diffrn_measurement_method 'phi and omega scans'
_diffrn_radiation_type MoK\a
_diffrn_radiation_wavelength 0.71073
_diffrn_reflns_av_R_equivalents 0.0295
_diffrn_reflns_av_unetI/netI 0.0436
_diffrn_reflns_Laue_measured_fraction_full 0.999
_diffrn_reflns_Laue_measured_fraction_max 0.996
_diffrn_reflns_limit_h_max 16
_diffrn_reflns_limit_h_min -16
_diffrn_reflns_limit_k_max 16
_diffrn_reflns_limit_k_min -16
_diffrn_reflns_limit_l_max 21
_diffrn_reflns_limit_l_min -21
_diffrn_reflns_number 23806
_diffrn_reflns_point_group_measured_fraction_full 0.999
_diffrn_reflns_point_group_measured_fraction_max 0.996
_diffrn_reflns_theta_full 25.000
_diffrn_reflns_theta_max 25.403
_diffrn_reflns_theta_min 1.221
_diffrn_source 'microfocus sealed tube'
_exptl_absorpt_coefficient_mu 0.796
_exptl_absorpt_correction_T_max 0.7452
_exptl_absorpt_correction_T_min 0.6885
_exptl_absorpt_correction_type multi-scan
_exptl_absorpt_process_details SADABS
_exptl_crystal_colour yellow
_exptl_crystal_density_diffrn 1.222
_exptl_crystal_description block
_exptl_crystal_F_000 1054
_exptl_crystal_size_max 0.110
_exptl_crystal_size_mid 0.100
_exptl_crystal_size_min 0.080
_refine_diff_density_max 1.211
_refine_diff_density_min -0.775
_refine_diff_density_rms 0.075
_refine_ls_extinction_method none
_refine_ls_goodness_of_fit_ref 1.036
_refine_ls_hydrogen_treatment constr
_refine_ls_matrix_type full
_refine_ls_number_parameters 640
_refine_ls_number_reflns 9747
_refine_ls_number_restraints 0
_refine_ls_restrained_S_all 1.036
_refine_ls_R_factor_all 0.0617
_refine_ls_R_factor_gt 0.0498
_refine_ls_shift/su_max 0.001
_refine_ls_shift/su_mean 0.000
_refine_ls_structure_factor_coef Fsqd
_refine_ls_weighting_details 'w=1/[\s^2^(Fo^2^)+(0.0541P)^2^+4.7445P] where P=(Fo^2^+2Fc^2^)/3'
_refine_ls_weighting_scheme calc
_refine_ls_wR_factor_gt 0.1204
_refine_ls_wR_factor_ref 0.1256
_reflns_Friedel_coverage 0.000
_reflns_number_gt 8070
_reflns_number_total 9747
_reflns_threshold_expression 'I > 2\s(I)'
_cod_data_source_file d4dt00644e2.cif
_cod_data_source_block shelx_CCDC2
_cod_depositor_comments 'Adding full bibliography for 7715734--7715737.cif.'
_cod_database_code 7715736
_shelx_shelxl_version_number 2014/7
_shelx_space_group_comment
;
The symmetry employed for this shelxl refinement is uniquely defined
by the following loop, which should always be used as a source of
symmetry information in preference to the above space-group names.
They are only intended as comments.
;
_shelx_estimated_absorpt_t_min 0.917
_shelx_estimated_absorpt_t_max 0.939

loop_
_space_group_symop_operation_xyz
'x, y, z'
'-x, -y, -z'

loop_
_atom_site_label
_atom_site_type_symbol
_atom_site_fract_x
_atom_site_fract_y
_atom_site_fract_z
_atom_site_U_iso_or_equiv
_atom_site_adp_type
_atom_site_occupancy
_atom_site_site_symmetry_order
_atom_site_calc_flag
_atom_site_refinement_flags_posn
_atom_site_refinement_flags_adp
_atom_site_refinement_flags_occupancy
_atom_site_disorder_assembly
_atom_site_disorder_group
C1 C 1.2537(3) 0.9539(4) -0.0031(2) 0.0345(9) Uani 1 1 d . . . . .
H1A H 1.2490 1.0331 -0.0316 0.041 Uiso 1 1 calc R U . . .
H1B H 1.2760 0.9087 -0.0428 0.041 Uiso 1 1 calc R U . . .
C2 C 1.3378(3) 0.8920(4) 0.0581(2) 0.0415(10) Uani 1 1 d . . . . .
H2A H 1.4042 0.9110 0.0384 0.050 Uiso 1 1 calc R U . . .
H2B H 1.3649 0.8060 0.0719 0.050 Uiso 1 1 calc R U . . .
C3 C 1.2658(3) 0.9416(4) 0.1299(2) 0.0368(9) Uani 1 1 d . . . . .
H3A H 1.2985 0.8899 0.1804 0.044 Uiso 1 1 calc R U . . .
H3B H 1.2586 1.0210 0.1224 0.044 Uiso 1 1 calc R U . . .
C4 C 1.1523(4) 0.9446(4) 0.1294(2) 0.0380(9) Uani 1 1 d . . . . .
H4A H 1.1487 0.8705 0.1632 0.046 Uiso 1 1 calc R U . . .
H4B H 1.0888 1.0104 0.1499 0.046 Uiso 1 1 calc R U . . .
C5 C 0.4709(3) 1.0689(3) 0.2324(2) 0.0234(7) Uani 1 1 d . . . . .
C6 C 0.3427(3) 1.1328(4) 0.2314(2) 0.0376(10) Uani 1 1 d . . . . .
H6A H 0.3071 1.1677 0.2771 0.056 Uiso 1 1 calc R U . . .
H6B H 0.3130 1.0775 0.2350 0.056 Uiso 1 1 calc R U . . .
H6C H 0.3252 1.1947 0.1814 0.056 Uiso 1 1 calc R U . . .
C7 C 0.5274(3) 1.0125(4) 0.1626(2) 0.0319(8) Uani 1 1 d . . . . .
H7A H 0.5111 1.0732 0.1120 0.048 Uiso 1 1 calc R U . . .
H7B H 0.4974 0.9571 0.1666 0.048 Uiso 1 1 calc R U . . .
H7C H 0.6101 0.9707 0.1642 0.048 Uiso 1 1 calc R U . . .
C8 C 0.4999(3) 0.9787(3) 0.3122(2) 0.0328(9) Uani 1 1 d . . . . .
H8A H 0.5828 0.9396 0.3125 0.049 Uiso 1 1 calc R U . . .
H8B H 0.4718 0.9205 0.3197 0.049 Uiso 1 1 calc R U . . .
H8C H 0.4637 1.0177 0.3558 0.049 Uiso 1 1 calc R U . . .
C9 C 0.6178(4) 1.3517(3) 0.1211(2) 0.0350(9) Uani 1 1 d . . . . .
C13 C 0.5352(3) 1.2223(3) 0.38825(19) 0.0230(7) Uani 1 1 d . . . . .
C14 C 0.4143(3) 1.2881(3) 0.3645(2) 0.0342(9) Uani 1 1 d . . . . .
H14A H 0.4156 1.3354 0.3089 0.051 Uiso 1 1 calc R U . . .
H14B H 0.3646 1.3395 0.3999 0.051 Uiso 1 1 calc R U . . .
H14C H 0.3851 1.2318 0.3695 0.051 Uiso 1 1 calc R U . . .
C15 C 0.5845(3) 1.3078(3) 0.3767(2) 0.0305(8) Uani 1 1 d . . . . .
H15A H 0.6620 1.2644 0.3918 0.046 Uiso 1 1 calc R U . . .
H15B H 0.5366 1.3619 0.4105 0.046 Uiso 1 1 calc R U . . .
H15C H 0.5865 1.3521 0.3203 0.046 Uiso 1 1 calc R U . . .
C16 C 0.5347(4) 1.1502(3) 0.4749(2) 0.0370(9) Uani 1 1 d . . . . .
H16A H 0.5060 1.0930 0.4810 0.056 Uiso 1 1 calc R U . . .
H16B H 0.4852 1.2020 0.5100 0.056 Uiso 1 1 calc R U . . .
H16C H 0.6125 1.1090 0.4895 0.056 Uiso 1 1 calc R U . . .
C17 C 0.9735(3) 1.1027(3) 0.3191(2) 0.0222(7) Uani 1 1 d . . . . .
C18 C 0.8750(3) 1.1555(3) 0.2708(2) 0.0289(8) Uani 1 1 d . . . . .
H18A H 0.9044 1.1415 0.2173 0.043 Uiso 1 1 calc R U . . .
H18B H 0.8345 1.2400 0.2658 0.043 Uiso 1 1 calc R U . . .
H18C H 0.8226 1.1192 0.2980 0.043 Uiso 1 1 calc R U . . .
C19 C 1.0525(3) 1.1627(4) 0.2783(2) 0.0339(9) Uani 1 1 d . . . . .
H19A H 1.1191 1.1249 0.3074 0.051 Uiso 1 1 calc R U . . .
H19B H 1.0116 1.2455 0.2784 0.051 Uiso 1 1 calc R U . . .
H19C H 1.0777 1.1561 0.2229 0.051 Uiso 1 1 calc R U . . .
C20 C 0.9317(3) 1.1128(4) 0.4048(2) 0.0327(9) Uani 1 1 d . . . . .
H20A H 0.8797 1.0755 0.4295 0.049 Uiso 1 1 calc R U . . .
H20B H 0.8915 1.1957 0.4050 0.049 Uiso 1 1 calc R U . . .
H20C H 0.9971 1.0739 0.4353 0.049 Uiso 1 1 calc R U . . .
C21 C 0.8817(3) 0.7908(3) 0.4703(2) 0.0262(8) Uani 1 1 d . . . . .
C22 C 0.9381(4) 0.6648(4) 0.4681(3) 0.0525(12) Uani 1 1 d . . . . .
H22A H 0.9486 0.6603 0.4129 0.079 Uiso 1 1 calc R U . . .
H22B H 0.8900 0.6259 0.5022 0.079 Uiso 1 1 calc R U . . .
H22C H 1.0126 0.6258 0.4879 0.079 Uiso 1 1 calc R U . . .
C23 C 0.8621(5) 0.8010(5) 0.5558(2) 0.0592(14) Uani 1 1 d . . . . .
H23A H 0.9356 0.7636 0.5766 0.089 Uiso 1 1 calc R U . . .
H23B H 0.8140 0.7621 0.5897 0.089 Uiso 1 1 calc R U . . .
H23C H 0.8241 0.8839 0.5559 0.089 Uiso 1 1 calc R U . . .
C24 C 0.7714(3) 0.8560(3) 0.4335(2) 0.0364(9) Uani 1 1 d . . . . .
H24A H 0.7454 0.9404 0.4237 0.055 Uiso 1 1 calc R U . . .
H24B H 0.7134 0.8328 0.4703 0.055 Uiso 1 1 calc R U . . .
H24C H 0.7837 0.8371 0.3827 0.055 Uiso 1 1 calc R U . . .
C25 C 1.2459(3) 0.7070(3) 0.3634(2) 0.0325(9) Uani 1 1 d . . . . .
C26 C 1.3388(3) 0.6377(4) 0.3069(3) 0.0433(10) Uani 1 1 d . . . . .
H26A H 1.3166 0.5837 0.2980 0.065 Uiso 1 1 calc R U . . .
H26B H 1.4105 0.5931 0.3307 0.065 Uiso 1 1 calc R U . . .
H26C H 1.3492 0.6917 0.2556 0.065 Uiso 1 1 calc R U . . .
C27 C 1.2311(4) 0.6203(4) 0.4428(3) 0.0542(13) Uani 1 1 d . . . . .
H27A H 1.1691 0.6631 0.4791 0.081 Uiso 1 1 calc R U . . .
H27B H 1.3022 0.5779 0.4674 0.081 Uiso 1 1 calc R U . . .
H27C H 1.2126 0.5645 0.4327 0.081 Uiso 1 1 calc R U . . .
C28 C 1.2728(4) 0.7944(4) 0.3766(3) 0.0455(11) Uani 1 1 d . . . . .
H28A H 1.2787 0.8506 0.3253 0.068 Uiso 1 1 calc R U . . .
H28B H 1.3454 0.7540 0.3990 0.068 Uiso 1 1 calc R U . . .
H28C H 1.2119 0.8359 0.4140 0.068 Uiso 1 1 calc R U . . .
C29 C 1.1021(3) 0.5617(4) 0.1926(3) 0.0418(10) Uani 1 1 d . . . . .
C33 C 0.7380(4) 0.5998(3) 0.3001(2) 0.0350(9) Uani 1 1 d . . . . .
C34 C 0.7717(6) 0.4717(4) 0.3179(3) 0.0764(18) Uani 1 1 d . . . . .
H34A H 0.7741 0.4526 0.2692 0.115 Uiso 1 1 calc R U . . .
H34B H 0.7158 0.4511 0.3598 0.115 Uiso 1 1 calc R U . . .
H34C H 0.8472 0.4273 0.3365 0.115 Uiso 1 1 calc R U . . .
C35 C 0.7377(5) 0.6339(5) 0.3705(3) 0.0632(14) Uani 1 1 d . . . . .
H35A H 0.7395 0.7105 0.3527 0.095 Uiso 1 1 calc R U . . .
H35B H 0.8051 0.5754 0.3976 0.095 Uiso 1 1 calc R U . . .
H35C H 0.6685 0.6383 0.4078 0.095 Uiso 1 1 calc R U . . .
C37 C 0.8231(3) 0.6982(4) 0.0386(2) 0.0353(9) Uani 1 1 d . . . . .
C38 C 0.8582(4) 0.5674(4) 0.0691(3) 0.0460(11) Uani 1 1 d . . . . .
H38A H 0.9340 0.5283 0.0869 0.069 Uiso 1 1 calc R U . . .
H38B H 0.8605 0.5371 0.0259 0.069 Uiso 1 1 calc R U . . .
H38C H 0.8029 0.5523 0.1142 0.069 Uiso 1 1 calc R U . . .
C39 C 0.9095(5) 0.7248(5) -0.0280(3) 0.0627(14) Uani 1 1 d . . . . .
H39A H 0.8868 0.8093 -0.0448 0.094 Uiso 1 1 calc R U . . .
H39B H 0.9132 0.6983 -0.0737 0.094 Uiso 1 1 calc R U . . .
H39C H 0.9846 0.6839 -0.0090 0.094 Uiso 1 1 calc R U . . .
C40 C 0.7051(4) 0.7600(5) 0.0124(3) 0.0643(15) Uani 1 1 d . . . . .
H40A H 0.6512 0.7406 0.0569 0.096 Uiso 1 1 calc R U . . .
H40B H 0.7069 0.7344 -0.0332 0.096 Uiso 1 1 calc R U . . .
H40C H 0.6808 0.8448 -0.0036 0.096 Uiso 1 1 calc R U . . .
O1 O 1.1453(2) 0.9606(2) 0.04472(13) 0.0307(6) Uani 1 1 d . . . . .
O2 O 0.9205(2) 0.9868(2) 0.10804(14) 0.0370(7) Uani 1 1 d . . . . .
O3 O 0.73010(17) 1.03852(19) 0.22685(13) 0.0210(5) Uani 1 1 d . . . . .
O4 O 0.94752(19) 0.8786(2) 0.27426(14) 0.0258(5) Uani 1 1 d . . . . .
O6 O 0.50794(18) 1.15829(19) 0.22109(13) 0.0208(5) Uani 1 1 d . . . . .
O7 O 0.62544(19) 1.27486(19) 0.20005(13) 0.0222(5) Uani 1 1 d . . . . .
O8 O 0.60815(18) 1.13906(18) 0.34088(12) 0.0180(5) Uani 1 1 d . . . . .
O11 O 1.14318(19) 0.7625(2) 0.32505(14) 0.0295(6) Uani 1 1 d . . . . .
Si1 Si 0.61898(7) 1.15126(7) 0.24589(5) 0.01578(19) Uani 1 1 d . . . . .
Si2 Si 1.01825(7) 0.86898(8) 0.33727(5) 0.0181(2) Uani 1 1 d . . . . .
Si3 Si 0.86773(8) 0.70409(8) 0.18079(6) 0.0229(2) Uani 1 1 d . . . . .
Cr1 Cr 1.0000 1.0000 0.0000 0.02288(18) Uani 1 2 d S . P . .
Ge1 Ge 0.86254(3) 0.93386(3) 0.19844(2) 0.01602(10) Uani 1 1 d . . . . .
C10 C 0.5478(7) 1.3438(5) 0.0726(3) 0.0418(17) Uani 0.755(7) 1 d . . P A 1
H10A H 0.5748 1.2617 0.0734 0.063 Uiso 0.755(7) 1 calc R U P A 1
H10B H 0.5556 1.3896 0.0171 0.063 Uiso 0.755(7) 1 calc R U P A 1
H10C H 0.4675 1.3748 0.0955 0.063 Uiso 0.755(7) 1 calc R U P A 1
C11 C 0.7475(5) 1.3064(6) 0.0795(3) 0.056(2) Uani 0.755(7) 1 d . . P A 1
H11A H 0.7940 1.3148 0.1086 0.084 Uiso 0.755(7) 1 calc R U P A 1
H11B H 0.7506 1.3528 0.0237 0.084 Uiso 0.755(7) 1 calc R U P A 1
H11C H 0.7772 1.2238 0.0806 0.084 Uiso 0.755(7) 1 calc R U P A 1
C12 C 0.5807(7) 1.4722(5) 0.1276(4) 0.0468(17) Uani 0.755(7) 1 d . . P A 1
H12A H 0.5010 1.5027 0.1518 0.070 Uiso 0.755(7) 1 calc R U P A 1
H12B H 0.5880 1.5232 0.0741 0.070 Uiso 0.755(7) 1 calc R U P A 1
H12C H 0.6288 1.4698 0.1613 0.070 Uiso 0.755(7) 1 calc R U P A 1
C51 C 0.4686(11) 1.4322(12) 0.1431(9) 0.028(4) Uani 0.245(7) 1 d . . P A 2
H51A H 0.4409 1.5037 0.0998 0.042 Uiso 0.245(7) 1 calc R U P A 2
H51B H 0.4526 1.4531 0.1937 0.042 Uiso 0.245(7) 1 calc R U P A 2
H51C H 0.4297 1.3843 0.1480 0.042 Uiso 0.245(7) 1 calc R U P A 2
C52 C 0.6287(15) 1.3035(13) 0.0606(8) 0.025(4) Uani 0.245(7) 1 d . . P A 2
H52A H 0.7073 1.2444 0.0529 0.038 Uiso 0.245(7) 1 calc R U P A 2
H52B H 0.6104 1.3653 0.0106 0.038 Uiso 0.245(7) 1 calc R U P A 2
H52C H 0.5763 1.2667 0.0755 0.038 Uiso 0.245(7) 1 calc R U P A 2
C50 C 0.6638(17) 1.4322(14) 0.1129(9) 0.027(4) Uani 0.245(7) 1 d . . P A 2
H50A H 0.7473 1.3918 0.1065 0.041 Uiso 0.245(7) 1 calc R U P A 2
H50B H 0.6370 1.4617 0.1609 0.041 Uiso 0.245(7) 1 calc R U P A 2
H50C H 0.6385 1.4979 0.0657 0.041 Uiso 0.245(7) 1 calc R U P A 2
O50 O 0.8467(18) 0.838(2) 0.167(3) 0.020(9) Uani 0.15(3) 1 d . . P B 3
O5 O 0.8304(4) 0.8157(4) 0.2115(6) 0.0229(17) Uani 0.85(3) 1 d . . P B 4
O51 O 0.9716(9) 0.6009(9) 0.2126(7) 0.046(4) Uiso 0.292(9) 1 d . . P B 5
O12 O 1.0080(3) 0.6448(3) 0.1514(2) 0.0362(14) Uani 0.708(9) 1 d . . P B 6
O52 O 0.7546(10) 0.6717(10) 0.2226(7) 0.050(4) Uiso 0.280(8) 1 d . . P B 7
O13 O 0.8441(3) 0.6001(3) 0.2463(2) 0.0324(12) Uani 0.720(8) 1 d . . P B 8
C55 C 1.1452(16) 0.482(2) 0.2725(9) 0.043(6) Uani 0.267(17) 1 d . . P B 9
H55A H 1.1219 0.5287 0.3107 0.064 Uiso 0.267(17) 1 calc R U P B 9
H55B H 1.2286 0.4405 0.2647 0.064 Uiso 0.267(17) 1 calc R U P B 9
H55C H 1.1128 0.4246 0.2936 0.064 Uiso 0.267(17) 1 calc R U P B 9
C31 C 1.0865(7) 0.5600(8) 0.2794(4) 0.046(2) Uani 0.733(17) 1 d . . P B 10
H31A H 1.0712 0.6370 0.2832 0.069 Uiso 0.733(17) 1 calc R U P B 10
H31B H 1.1560 0.5005 0.3035 0.069 Uiso 0.733(17) 1 calc R U P B 10
H31C H 1.0220 0.5415 0.3080 0.069 Uiso 0.733(17) 1 calc R U P B 10
C57 C 1.1291(16) 0.6605(12) 0.1599(8) 0.041(5) Uani 0.338(18) 1 d . . P B 11
H57A H 1.0872 0.7153 0.1939 0.062 Uiso 0.338(18) 1 calc R U P B 11
H57B H 1.1072 0.7000 0.1056 0.062 Uiso 0.338(18) 1 calc R U P B 11
H57C H 1.2113 0.6338 0.1580 0.062 Uiso 0.338(18) 1 calc R U P B 11
C30 C 1.2044(10) 0.5958(18) 0.1472(7) 0.140(7) Uani 0.662(18) 1 d . . P B 12
H30A H 1.1875 0.6721 0.1533 0.210 Uiso 0.662(18) 1 calc R U P B 12
H30B H 1.2139 0.6002 0.0901 0.210 Uiso 0.662(18) 1 calc R U P B 12
H30C H 1.2749 0.5363 0.1701 0.210 Uiso 0.662(18) 1 calc R U P B 12
C56 C 1.142(2) 0.483(3) 0.140(3) 0.082(11) Uani 0.40(5) 1 d . . P B 13
H56A H 1.2255 0.4454 0.1319 0.123 Uiso 0.40(5) 1 calc R U P B 13
H56B H 1.1130 0.5280 0.0880 0.123 Uiso 0.40(5) 1 calc R U P B 13
H56C H 1.1137 0.4224 0.1650 0.123 Uiso 0.40(5) 1 calc R U P B 13
C32 C 1.129(3) 0.4391(19) 0.190(3) 0.143(12) Uani 0.60(5) 1 d . . P B 14
H32A H 1.2050 0.3841 0.2054 0.214 Uiso 0.60(5) 1 calc R U P B 14
H32B H 1.1268 0.4407 0.1349 0.214 Uiso 0.60(5) 1 calc R U P B 14
H32C H 1.0721 0.4140 0.2264 0.214 Uiso 0.60(5) 1 calc R U P B 14
O54 O 0.8142(3) 0.7496(3) 0.09900(19) 0.0608(10) Uani 1 1 d . . . . .
O9 O 1.04375(19) 0.9820(2) 0.31691(14) 0.0274(5) Uani 1 1 d . . . . .
O10 O 0.9565(2) 0.8484(2) 0.42848(14) 0.0313(6) Uani 1 1 d . . . . .
C36 C 0.6347(5) 0.6723(6) 0.2586(4) 0.090(2) Uani 1 1 d . . . . .
H36A H 0.5686 0.6648 0.2951 0.135 Uiso 1 1 calc R U . B 7
H36B H 0.6450 0.6458 0.2113 0.135 Uiso 1 1 calc R U . B 7
H36C H 0.6219 0.7545 0.2417 0.135 Uiso 1 1 calc R U . B 7

loop_
_atom_site_aniso_label
_atom_site_aniso_U_11
_atom_site_aniso_U_22
_atom_site_aniso_U_33
_atom_site_aniso_U_23
_atom_site_aniso_U_13
_atom_site_aniso_U_12
C1 0.0229(19) 0.048(2) 0.0254(19) -0.0141(17) 0.0029(15) -0.0096(17)
C2 0.030(2) 0.053(3) 0.030(2) -0.0102(19) -0.0057(17) -0.0078(19)
C3 0.041(2) 0.044(2) 0.0266(19) -0.0033(17) -0.0083(17) -0.0207(19)
C4 0.046(2) 0.054(3) 0.0202(18) -0.0077(18) 0.0003(17) -0.029(2)
C5 0.0184(17) 0.032(2) 0.0243(17) -0.0089(15) -0.0010(14) -0.0139(15)
C6 0.0183(18) 0.059(3) 0.045(2) -0.030(2) 0.0024(16) -0.0158(18)
C7 0.0242(19) 0.045(2) 0.033(2) -0.0194(18) 0.0031(16) -0.0170(17)
C8 0.045(2) 0.036(2) 0.0281(19) -0.0047(16) -0.0007(17) -0.0303(19)
C9 0.055(3) 0.024(2) 0.0237(19) 0.0085(15) -0.0150(18) -0.0198(18)
C13 0.0252(18) 0.0233(18) 0.0201(17) -0.0108(14) 0.0049(14) -0.0106(15)
C14 0.0232(19) 0.036(2) 0.043(2) -0.0244(18) 0.0069(17) -0.0083(16)
C15 0.034(2) 0.029(2) 0.032(2) -0.0145(16) 0.0035(16) -0.0156(17)
C16 0.053(3) 0.033(2) 0.0219(18) -0.0112(16) 0.0078(17) -0.0195(19)
C17 0.0217(17) 0.0202(17) 0.0264(17) -0.0064(14) -0.0037(14) -0.0096(14)
C18 0.0257(19) 0.0238(19) 0.036(2) -0.0080(16) -0.0108(16) -0.0063(15)
C19 0.037(2) 0.046(2) 0.0284(19) -0.0104(17) 0.0028(16) -0.0277(19)
C20 0.029(2) 0.044(2) 0.0251(18) -0.0053(17) 0.0006(15) -0.0204(18)
C21 0.0266(18) 0.030(2) 0.0200(17) 0.0000(15) 0.0006(14) -0.0169(16)
C22 0.044(3) 0.033(2) 0.076(3) -0.006(2) -0.015(2) -0.014(2)
C23 0.075(3) 0.105(4) 0.029(2) -0.020(2) 0.010(2) -0.069(3)
C24 0.026(2) 0.035(2) 0.040(2) 0.0037(18) -0.0017(17) -0.0168(17)
C25 0.0140(17) 0.044(2) 0.0253(18) -0.0005(16) -0.0069(14) -0.0047(16)
C26 0.030(2) 0.037(2) 0.055(3) -0.010(2) -0.0087(19) -0.0068(18)
C27 0.035(2) 0.056(3) 0.049(3) 0.013(2) -0.014(2) -0.016(2)
C28 0.034(2) 0.050(3) 0.051(3) -0.011(2) -0.018(2) -0.011(2)
C29 0.032(2) 0.041(2) 0.048(2) -0.023(2) -0.0147(19) 0.0013(18)
C33 0.049(2) 0.033(2) 0.031(2) -0.0044(17) 0.0005(18) -0.0297(19)
C34 0.132(5) 0.041(3) 0.058(3) -0.008(3) -0.029(3) -0.033(3)
C35 0.092(4) 0.061(3) 0.053(3) -0.021(3) -0.003(3) -0.044(3)
C37 0.045(2) 0.038(2) 0.028(2) -0.0104(17) -0.0130(17) -0.0167(19)
C38 0.062(3) 0.044(3) 0.039(2) -0.017(2) -0.004(2) -0.025(2)
C39 0.067(3) 0.048(3) 0.061(3) -0.010(3) 0.006(3) -0.026(3)
C40 0.063(3) 0.060(3) 0.068(3) 0.010(3) -0.030(3) -0.031(3)
O1 0.0244(13) 0.0446(16) 0.0153(11) -0.0051(11) 0.0016(10) -0.0127(12)
O2 0.0259(14) 0.0517(18) 0.0171(12) -0.0050(12) 0.0050(10) -0.0107(12)
O3 0.0143(11) 0.0216(12) 0.0232(12) -0.0080(10) -0.0001(9) -0.0043(9)
O4 0.0200(12) 0.0268(13) 0.0264(13) -0.0075(10) -0.0077(10) -0.0041(10)
O6 0.0162(11) 0.0229(12) 0.0214(11) -0.0024(9) -0.0035(9) -0.0086(10)
O7 0.0281(13) 0.0206(12) 0.0165(11) 0.0012(9) -0.0028(9) -0.0133(10)
O8 0.0188(11) 0.0164(11) 0.0158(11) -0.0054(9) 0.0007(9) -0.0059(9)
O11 0.0183(12) 0.0369(15) 0.0253(13) -0.0071(11) -0.0058(10) -0.0048(11)
Si1 0.0140(4) 0.0162(4) 0.0145(4) -0.0023(3) -0.0008(3) -0.0061(3)
Si2 0.0152(4) 0.0197(5) 0.0156(4) -0.0019(3) -0.0014(3) -0.0066(4)
Si3 0.0279(5) 0.0190(5) 0.0242(5) -0.0039(4) -0.0073(4) -0.0109(4)
Cr1 0.0187(4) 0.0243(4) 0.0134(4) -0.0027(3) 0.0029(3) -0.0037(3)
Ge1 0.01328(17) 0.01878(19) 0.01660(17) -0.00733(13) -0.00095(12) -0.00592(13)
C10 0.065(5) 0.026(3) 0.028(3) 0.008(2) -0.024(3) -0.015(3)
C11 0.053(4) 0.062(4) 0.029(3) 0.008(3) 0.009(3) -0.026(3)
C12 0.068(5) 0.032(3) 0.041(3) 0.005(3) -0.019(3) -0.025(3)
C51 0.019(7) 0.017(7) 0.028(8) 0.006(6) -0.004(6) 0.001(6)
C52 0.021(9) 0.022(8) 0.019(7) 0.008(6) -0.002(6) -0.007(7)
C50 0.039(10) 0.022(8) 0.020(7) -0.001(6) -0.001(7) -0.018(8)
O50 0.024(9) 0.016(10) 0.02(2) -0.006(11) 0.009(10) -0.013(7)
O5 0.0219(17) 0.0235(19) 0.025(5) -0.010(2) 0.0013(19) -0.0109(14)
O12 0.027(2) 0.040(2) 0.031(2) -0.0163(18) -0.0065(17) 0.0001(17)
O13 0.037(2) 0.031(2) 0.032(2) -0.0017(16) -0.0087(16) -0.0191(18)
C55 0.035(10) 0.044(14) 0.030(9) -0.008(8) -0.009(7) -0.001(10)
C31 0.041(4) 0.045(5) 0.049(4) -0.006(3) -0.021(3) -0.012(4)
C57 0.061(12) 0.029(8) 0.034(7) -0.003(5) -0.004(7) -0.023(7)
C30 0.032(7) 0.27(2) 0.081(8) -0.040(10) 0.012(5) -0.045(9)
C56 0.074(12) 0.049(15) 0.14(3) -0.071(16) -0.031(13) -0.001(10)
C32 0.200(19) 0.040(9) 0.17(2) -0.057(11) -0.145(18) 0.047(10)
O54 0.101(3) 0.047(2) 0.0446(18) -0.0095(15) -0.0368(18) -0.0268(19)
O9 0.0234(12) 0.0265(13) 0.0279(13) -0.0029(10) -0.0030(10) -0.0102(11)
O10 0.0315(14) 0.0404(16) 0.0242(13) -0.0025(11) 0.0003(11) -0.0228(12)
C36 0.058(4) 0.096(5) 0.125(6) -0.059(4) -0.019(4) -0.016(3)

loop_
_atom_type_symbol
_atom_type_description
_atom_type_scat_dispersion_real
_atom_type_scat_dispersion_imag
_atom_type_scat_source
C C 0.0033 0.0016 'International Tables Vol C Tables 4.2.6.8 and 6.1.1.4'
H H 0.0000 0.0000 'International Tables Vol C Tables 4.2.6.8 and 6.1.1.4'
O O 0.0106 0.0060 'International Tables Vol C Tables 4.2.6.8 and 6.1.1.4'
Si Si 0.0817 0.0704 'International Tables Vol C Tables 4.2.6.8 and 6.1.1.4'
Cr Cr 0.3209 0.6236 'International Tables Vol C Tables 4.2.6.8 and 6.1.1.4'
Ge Ge 0.1547 1.8001 'International Tables Vol C Tables 4.2.6.8 and 6.1.1.4'

loop_
_geom_angle_atom_site_label_1
_geom_angle_atom_site_label_2
_geom_angle_atom_site_label_3
_geom_angle
_geom_angle_site_symmetry_1
_geom_angle_site_symmetry_3
_geom_angle_publ_flag
O1 C1 C2 104.0(3) . . ?
O1 C1 H1A 110.9 . . ?
C2 C1 H1A 110.9 . . ?
O1 C1 H1B 110.9 . . ?
C2 C1 H1B 110.9 . . ?
H1A C1 H1B 109.0 . . ?
C1 C2 C3 102.2(3) . . ?
C1 C2 H2A 111.3 . . ?
C3 C2 H2A 111.3 . . ?
C1 C2 H2B 111.3 . . ?
C3 C2 H2B 111.3 . . ?
H2A C2 H2B 109.2 . . ?
C4 C3 C2 102.0(3) . . ?
C4 C3 H3A 111.4 . . ?
C2 C3 H3A 111.4 . . ?
C4 C3 H3B 111.4 . . ?
C2 C3 H3B 111.4 . . ?
H3A C3 H3B 109.2 . . ?
O1 C4 C3 105.7(3) . . ?
O1 C4 H4A 110.6 . . ?
C3 C4 H4A 110.6 . . ?
O1 C4 H4B 110.6 . . ?
C3 C4 H4B 110.6 . . ?
H4A C4 H4B 108.7 . . ?
O6 C5 C6 105.6(3) . . ?
O6 C5 C8 110.6(3) . . ?
C6 C5 C8 110.4(3) . . ?
O6 C5 C7 108.5(3) . . ?
C6 C5 C7 110.2(3) . . ?
C8 C5 C7 111.4(3) . . ?
C5 C6 H6A 109.5 . . ?
C5 C6 H6B 109.5 . . ?
H6A C6 H6B 109.5 . . ?
C5 C6 H6C 109.5 . . ?
H6A C6 H6C 109.5 . . ?
H6B C6 H6C 109.5 . . ?
C5 C7 H7A 109.5 . . ?
C5 C7 H7B 109.5 . . ?
H7A C7 H7B 109.5 . . ?
C5 C7 H7C 109.5 . . ?
H7A C7 H7C 109.5 . . ?
H7B C7 H7C 109.5 . . ?
C5 C8 H8A 109.5 . . ?
C5 C8 H8B 109.5 . . ?
H8A C8 H8B 109.5 . . ?
C5 C8 H8C 109.5 . . ?
H8A C8 H8C 109.5 . . ?
H8B C8 H8C 109.5 . . ?
C52 C9 O7 115.4(6) . . ?
C52 C9 C50 124.4(9) . . ?
O7 C9 C50 110.2(6) . . ?
O7 C9 C12 108.4(4) . . ?
O7 C9 C10 113.9(3) . . ?
C12 C9 C10 114.3(4) . . ?
O7 C9 C11 103.5(3) . . ?
C12 C9 C11 107.8(5) . . ?
C10 C9 C11 108.1(5) . . ?
C52 C9 C51 104.6(9) . . ?
O7 C9 C51 91.8(5) . . ?
C50 C9 C51 104.0(9) . . ?
O8 C13 C15 109.7(3) . . ?
O8 C13 C16 105.7(3) . . ?
C15 C13 C16 110.2(3) . . ?
O8 C13 C14 110.5(3) . . ?
C15 C13 C14 110.4(3) . . ?
C16 C13 C14 110.3(3) . . ?
C13 C14 H14A 109.5 . . ?
C13 C14 H14B 109.5 . . ?
H14A C14 H14B 109.5 . . ?
C13 C14 H14C 109.5 . . ?
H14A C14 H14C 109.5 . . ?
H14B C14 H14C 109.5 . . ?
C13 C15 H15A 109.5 . . ?
C13 C15 H15B 109.5 . . ?
H15A C15 H15B 109.5 . . ?
C13 C15 H15C 109.5 . . ?
H15A C15 H15C 109.5 . . ?
H15B C15 H15C 109.5 . . ?
C13 C16 H16A 109.5 . . ?
C13 C16 H16B 109.5 . . ?
H16A C16 H16B 109.5 . . ?
C13 C16 H16C 109.5 . . ?
H16A C16 H16C 109.5 . . ?
H16B C16 H16C 109.5 . . ?
O9 C17 C18 109.9(3) . . ?
O9 C17 C20 111.0(3) . . ?
C18 C17 C20 111.5(3) . . ?
O9 C17 C19 104.2(3) . . ?
C18 C17 C19 109.3(3) . . ?
C20 C17 C19 110.7(3) . . ?
C17 C18 H18A 109.5 . . ?
C17 C18 H18B 109.5 . . ?
H18A C18 H18B 109.5 . . ?
C17 C18 H18C 109.5 . . ?
H18A C18 H18C 109.5 . . ?
H18B C18 H18C 109.5 . . ?
C17 C19 H19A 109.5 . . ?
C17 C19 H19B 109.5 . . ?
H19A C19 H19B 109.5 . . ?
C17 C19 H19C 109.5 . . ?
H19A C19 H19C 109.5 . . ?
H19B C19 H19C 109.5 . . ?
C17 C20 H20A 109.5 . . ?
C17 C20 H20B 109.5 . . ?
H20A C20 H20B 109.5 . . ?
C17 C20 H20C 109.5 . . ?
H20A C20 H20C 109.5 . . ?
H20B C20 H20C 109.5 . . ?
O10 C21 C22 111.3(3) . . ?
O10 C21 C24 109.5(3) . . ?
C22 C21 C24 110.8(3) . . ?
O10 C21 C23 103.0(3) . . ?
C22 C21 C23 110.9(4) . . ?
C24 C21 C23 111.1(3) . . ?
C21 C22 H22A 109.5 . . ?
C21 C22 H22B 109.5 . . ?
H22A C22 H22B 109.5 . . ?
C21 C22 H22C 109.5 . . ?
H22A C22 H22C 109.5 . . ?
H22B C22 H22C 109.5 . . ?
C21 C23 H23A 109.5 . . ?
C21 C23 H23B 109.5 . . ?
H23A C23 H23B 109.5 . . ?
C21 C23 H23C 109.5 . . ?
H23A C23 H23C 109.5 . . ?
H23B C23 H23C 109.5 . . ?
C21 C24 H24A 109.5 . . ?
C21 C24 H24B 109.5 . . ?
H24A C24 H24B 109.5 . . ?
C21 C24 H24C 109.5 . . ?
H24A C24 H24C 109.5 . . ?
H24B C24 H24C 109.5 . . ?
O11 C25 C28 111.9(3) . . ?
O11 C25 C26 104.7(3) . . ?
C28 C25 C26 111.9(3) . . ?
O11 C25 C27 108.7(3) . . ?
C28 C25 C27 111.0(4) . . ?
C26 C25 C27 108.3(4) . . ?
C25 C26 H26A 109.5 . . ?
C25 C26 H26B 109.5 . . ?
H26A C26 H26B 109.5 . . ?
C25 C26 H26C 109.5 . . ?
H26A C26 H26C 109.5 . . ?
H26B C26 H26C 109.5 . . ?
C25 C27 H27A 109.5 . . ?
C25 C27 H27B 109.5 . . ?
H27A C27 H27B 109.5 . . ?
C25 C27 H27C 109.5 . . ?
H27A C27 H27C 109.5 . . ?
H27B C27 H27C 109.5 . . ?
C25 C28 H28A 109.5 . . ?
C25 C28 H28B 109.5 . . ?
H28A C28 H28B 109.5 . . ?
C25 C28 H28C 109.5 . . ?
H28A C28 H28C 109.5 . . ?
H28B C28 H28C 109.5 . . ?
O52 C33 C36 65.4(6) . . ?
O52 C33 C35 117.7(5) . . ?
C36 C33 C35 115.8(4) . . ?
O52 C33 C34 124.4(6) . . ?
C36 C33 C34 112.5(4) . . ?
C35 C33 C34 112.3(4) . . ?
C36 C33 O13 112.6(4) . . ?
C35 C33 O13 105.0(3) . . ?
C34 C33 O13 96.9(4) . . ?
C33 C34 H34A 109.5 . . ?
C33 C34 H34B 109.5 . . ?
H34A C34 H34B 109.5 . . ?
C33 C34 H34C 109.5 . . ?
H34A C34 H34C 109.5 . . ?
H34B C34 H34C 109.5 . . ?
C33 C35 H35A 109.5 . . ?
C33 C35 H35B 109.5 . . ?
H35A C35 H35B 109.5 . . ?
C33 C35 H35C 109.5 . . ?
H35A C35 H35C 109.5 . . ?
H35B C35 H35C 109.5 . . ?
O54 C37 C39 106.1(4) . . ?
O54 C37 C40 105.1(4) . . ?
C39 C37 C40 111.6(4) . . ?
O54 C37 C38 112.8(3) . . ?
C39 C37 C38 111.1(4) . . ?
C40 C37 C38 110.0(4) . . ?
C37 C38 H38A 109.5 . . ?
C37 C38 H38B 109.5 . . ?
H38A C38 H38B 109.5 . . ?
C37 C38 H38C 109.5 . . ?
H38A C38 H38C 109.5 . . ?
H38B C38 H38C 109.5 . . ?
C37 C39 H39A 109.5 . . ?
C37 C39 H39B 109.5 . . ?
H39A C39 H39B 109.5 . . ?
C37 C39 H39C 109.5 . . ?
H39A C39 H39C 109.5 . . ?
H39B C39 H39C 109.5 . . ?
C37 C40 H40A 109.5 . . ?
C37 C40 H40B 109.5 . . ?
H40A C40 H40B 109.5 . . ?
C37 C40 H40C 109.5 . . ?
H40A C40 H40C 109.5 . . ?
H40B C40 H40C 109.5 . . ?
C1 O1 C4 109.1(3) . . ?
C1 O1 Cr1 125.57(19) . . ?
C4 O1 Cr1 125.1(2) . . ?
Ge1 O2 Cr1 161.92(18) . . ?
Si1 O3 Ge1 169.38(15) . . ?
Si2 O4 Ge1 162.37(16) . . ?
C5 O6 Si1 131.46(19) . . ?
C9 O7 Si1 138.1(2) . . ?
C13 O8 Si1 130.7(2) . . ?
C25 O11 Si2 134.0(2) . . ?
O3 Si1 O7 114.84(12) . . ?
O3 Si1 O6 110.00(12) . . ?
O7 Si1 O6 107.02(12) . . ?
O3 Si1 O8 106.60(11) . . ?
O7 Si1 O8 105.65(12) . . ?
O6 Si1 O8 112.81(12) . . ?
O4 Si2 O10 112.65(13) . . ?
O4 Si2 O9 113.13(13) . . ?
O10 Si2 O9 108.52(13) . . ?
O4 Si2 O11 105.20(13) . . ?
O10 Si2 O11 112.76(13) . . ?
O9 Si2 O11 104.32(13) . . ?
O51 Si3 O54 133.2(4) . . ?
O5 Si3 O54 107.0(3) . . ?
O13 Si3 O54 115.59(18) . . ?
O54 Si3 O50 86.6(17) . . ?
O54 Si3 O12 102.77(19) . . ?
O54 Si3 O52 84.4(4) . . ?
O2 Cr1 O2 180.0 . 2_775 ?
O2 Cr1 O1 90.47(10) . 2_775 ?
O2 Cr1 O1 89.53(10) 2_775 2_775 ?
O2 Cr1 O1 89.53(10) . . ?
O2 Cr1 O1 90.47(10) 2_775 . ?
O1 Cr1 O1 180.0 2_775 . ?
O2 Ge1 O50 93.5(19) . . ?
O2 Ge1 O4 113.98(12) . . ?
O50 Ge1 O4 118.3(14) . . ?
O2 Ge1 O3 111.79(12) . . ?
O50 Ge1 O3 110.4(8) . . ?
O4 Ge1 O3 108.23(11) . . ?
O2 Ge1 O5 118.5(3) . . ?
O4 Ge1 O5 101.4(3) . . ?
O3 Ge1 O5 101.63(19) . . ?
C9 C10 H10A 109.5 . . ?
C9 C10 H10B 109.5 . . ?
H10A C10 H10B 109.5 . . ?
C9 C10 H10C 109.5 . . ?
H10A C10 H10C 109.5 . . ?
H10B C10 H10C 109.5 . . ?
C9 C11 H11A 109.5 . . ?
C9 C11 H11B 109.5 . . ?
H11A C11 H11B 109.5 . . ?
C9 C11 H11C 109.5 . . ?
H11A C11 H11C 109.5 . . ?
H11B C11 H11C 109.5 . . ?
C9 C12 H12A 109.5 . . ?
C9 C12 H12B 109.5 . . ?
H12A C12 H12B 109.5 . . ?
C9 C12 H12C 109.5 . . ?
H12A C12 H12C 109.5 . . ?
H12B C12 H12C 109.5 . . ?
C9 C51 H51A 109.5 . . ?
C9 C51 H51B 109.5 . . ?
H51A C51 H51B 109.5 . . ?
C9 C51 H51C 109.5 . . ?
H51A C51 H51C 109.5 . . ?
H51B C51 H51C 109.5 . . ?
C9 C52 H52A 109.5 . . ?
C9 C52 H52B 109.5 . . ?
H52A C52 H52B 109.5 . . ?
C9 C52 H52C 109.5 . . ?
H52A C52 H52C 109.5 . . ?
H52B C52 H52C 109.5 . . ?
C9 C50 H50A 109.5 . . ?
C9 C50 H50B 109.5 . . ?
H50A C50 H50B 109.5 . . ?
C9 C50 H50C 109.5 . . ?
H50A C50 H50C 109.5 . . ?
H50B C50 H50C 109.5 . . ?
Si3 O50 Ge1 148(3) . . ?
Si3 O5 Ge1 143.5(6) . . ?
Si3 O51 C29 136.0(8) . . ?
C29 O12 Si3 132.8(3) . . ?
C33 O52 C36 59.0(5) . . ?
C33 O52 Si3 128.1(8) . . ?
C36 O52 Si3 167.1(8) . . ?
C33 O13 Si3 130.8(3) . . ?
C29 C55 H55A 109.5 . . ?
C29 C55 H55B 109.5 . . ?
H55A C55 H55B 109.5 . . ?
C29 C55 H55C 109.5 . . ?
H55A C55 H55C 109.5 . . ?
H55B C55 H55C 109.5 . . ?
C29 C31 H31A 109.5 . . ?
C29 C31 H31B 109.5 . . ?
H31A C31 H31B 109.5 . . ?
C29 C31 H31C 109.5 . . ?
H31A C31 H31C 109.5 . . ?
H31B C31 H31C 109.5 . . ?
C29 C57 H57A 109.5 . . ?
C29 C57 H57B 109.5 . . ?
H57A C57 H57B 109.5 . . ?
C29 C57 H57C 109.5 . . ?
H57A C57 H57C 109.5 . . ?
H57B C57 H57C 109.5 . . ?
C29 C30 H30A 109.5 . . ?
C29 C30 H30B 109.5 . . ?
H30A C30 H30B 109.5 . . ?
C29 C30 H30C 109.5 . . ?
H30A C30 H30C 109.5 . . ?
H30B C30 H30C 109.5 . . ?
C29 C56 H56A 109.5 . . ?
C29 C56 H56B 109.5 . . ?
H56A C56 H56B 109.5 . . ?
C29 C56 H56C 109.5 . . ?
H56A C56 H56C 109.5 . . ?
H56B C56 H56C 109.5 . . ?
C29 C32 H32A 109.5 . . ?
C29 C32 H32B 109.5 . . ?
H32A C32 H32B 109.5 . . ?
C29 C32 H32C 109.5 . . ?
H32A C32 H32C 109.5 . . ?
H32B C32 H32C 109.5 . . ?
C37 O54 Si3 135.6(3) . . ?
C17 O9 Si2 134.0(2) . . ?
C21 O10 Si2 132.9(2) . . ?
C33 C36 O52 55.7(5) . . ?
C33 C36 H36A 109.5 . . ?
O52 C36 H36A 164.1 . . ?
C33 C36 H36B 109.5 . . ?
O52 C36 H36B 83.0 . . ?
H36A C36 H36B 109.5 . . ?
C33 C36 H36C 109.5 . . ?
O52 C36 H36C 74.1 . . ?
H36A C36 H36C 109.5 . . ?
H36B C36 H36C 109.5 . . ?

loop_
_geom_bond_atom_site_label_1
_geom_bond_atom_site_label_2
_geom_bond_distance
_geom_bond_site_symmetry_2
_geom_bond_publ_flag
C1 O1 1.461(4) . ?
C1 C2 1.516(5) . ?
C1 H1A 0.9900 . ?
C1 H1B 0.9900 . ?
C2 C3 1.532(6) . ?
C2 H2A 0.9900 . ?
C2 H2B 0.9900 . ?
C3 C4 1.511(5) . ?
C3 H3A 0.9900 . ?
C3 H3B 0.9900 . ?
C4 O1 1.478(4) . ?
C4 H4A 0.9900 . ?
C4 H4B 0.9900 . ?
C5 O6 1.449(4) . ?
C5 C6 1.516(5) . ?
C5 C8 1.520(5) . ?
C5 C7 1.522(5) . ?
C6 H6A 0.9800 . ?
C6 H6B 0.9800 . ?
C6 H6C 0.9800 . ?
C7 H7A 0.9800 . ?
C7 H7B 0.9800 . ?
C7 H7C 0.9800 . ?
C8 H8A 0.9800 . ?
C8 H8B 0.9800 . ?
C8 H8C 0.9800 . ?
C9 C52 1.390(16) . ?
C9 O7 1.430(4) . ?
C9 C50 1.438(15) . ?
C9 C12 1.489(7) . ?
C9 C10 1.501(7) . ?
C9 C11 1.605(7) . ?
C9 C51 1.774(14) . ?
C13 O8 1.449(4) . ?
C13 C15 1.518(5) . ?
C13 C16 1.520(5) . ?
C13 C14 1.530(5) . ?
C14 H14A 0.9800 . ?
C14 H14B 0.9800 . ?
C14 H14C 0.9800 . ?
C15 H15A 0.9800 . ?
C15 H15B 0.9800 . ?
C15 H15C 0.9800 . ?
C16 H16A 0.9800 . ?
C16 H16B 0.9800 . ?
C16 H16C 0.9800 . ?
C17 O9 1.446(4) . ?
C17 C18 1.513(4) . ?
C17 C20 1.517(5) . ?
C17 C19 1.524(5) . ?
C18 H18A 0.9800 . ?
C18 H18B 0.9800 . ?
C18 H18C 0.9800 . ?
C19 H19A 0.9800 . ?
C19 H19B 0.9800 . ?
C19 H19C 0.9800 . ?
C20 H20A 0.9800 . ?
C20 H20B 0.9800 . ?
C20 H20C 0.9800 . ?
C21 O10 1.457(4) . ?
C21 C22 1.501(6) . ?
C21 C24 1.510(5) . ?
C21 C23 1.526(5) . ?
C22 H22A 0.9800 . ?
C22 H22B 0.9800 . ?
C22 H22C 0.9800 . ?
C23 H23A 0.9800 . ?
C23 H23B 0.9800 . ?
C23 H23C 0.9800 . ?
C24 H24A 0.9800 . ?
C24 H24B 0.9800 . ?
C24 H24C 0.9800 . ?
C25 O11 1.449(4) . ?
C25 C28 1.491(6) . ?
C25 C26 1.522(6) . ?
C25 C27 1.533(5) . ?
C26 H26A 0.9800 . ?
C26 H26B 0.9800 . ?
C26 H26C 0.9800 . ?
C27 H27A 0.9800 . ?
C27 H27B 0.9800 . ?
C27 H27C 0.9800 . ?
C28 H28A 0.9800 . ?
C28 H28B 0.9800 . ?
C28 H28C 0.9800 . ?
C29 O12 1.401(5) . ?
C29 C57 1.436(13) . ?
C29 C56 1.48(2) . ?
C29 C31 1.506(7) . ?
C29 C55 1.524(16) . ?
C29 C32 1.53(2) . ?
C29 O51 1.549(11) . ?
C29 C30 1.589(12) . ?
C33 O52 1.425(11) . ?
C33 C36 1.478(7) . ?
C33 C35 1.482(6) . ?
C33 C34 1.495(6) . ?
C33 O13 1.496(5) . ?
C34 H34A 0.9800 . ?
C34 H34B 0.9800 . ?
C34 H34C 0.9800 . ?
C35 H35A 0.9800 . ?
C35 H35B 0.9800 . ?
C35 H35C 0.9800 . ?
C37 O54 1.426(5) . ?
C37 C39 1.506(6) . ?
C37 C40 1.515(6) . ?
C37 C38 1.517(6) . ?
C38 H38A 0.9800 . ?
C38 H38B 0.9800 . ?
C38 H38C 0.9800 . ?
C39 H39A 0.9800 . ?
C39 H39B 0.9800 . ?
C39 H39C 0.9800 . ?
C40 H40A 0.9800 . ?
C40 H40B 0.9800 . ?
C40 H40C 0.9800 . ?
O1 Cr1 2.071(2) . ?
O2 Ge1 1.674(2) . ?
O2 Cr1 1.939(2) . ?
O3 Si1 1.601(2) . ?
O3 Ge1 1.739(2) . ?
O4 Si2 1.597(2) . ?
O4 Ge1 1.737(2) . ?
O6 Si1 1.622(2) . ?
O7 Si1 1.616(2) . ?
O8 Si1 1.625(2) . ?
O11 Si2 1.624(2) . ?
Si2 O10 1.619(2) . ?
Si2 O9 1.619(3) . ?
Si3 O51 1.490(10) . ?
Si3 O5 1.586(4) . ?
Si3 O13 1.592(3) . ?
Si3 O54 1.599(3) . ?
Si3 O50 1.63(2) . ?
Si3 O12 1.671(4) . ?
Si3 O52 1.695(11) . ?
Cr1 O2 1.939(2) 2_775 ?
Cr1 O1 2.071(2) 2_775 ?
Ge1 O50 1.69(2) . ?
Ge1 O5 1.770(5) . ?
C10 H10A 0.9800 . ?
C10 H10B 0.9800 . ?
C10 H10C 0.9800 . ?
C11 H11A 0.9800 . ?
C11 H11B 0.9800 . ?
C11 H11C 0.9800 . ?
C12 H12A 0.9800 . ?
C12 H12B 0.9800 . ?
C12 H12C 0.9800 . ?
C51 H51A 0.9800 . ?
C51 H51B 0.9800 . ?
C51 H51C 0.9800 . ?
C52 H52A 0.9800 . ?
C52 H52B 0.9800 . ?
C52 H52C 0.9800 . ?
C50 H50A 0.9800 . ?
C50 H50B 0.9800 . ?
C50 H50C 0.9800 . ?
O52 C36 1.568(13) . ?
C55 H55A 0.9800 . ?
C55 H55B 0.9800 . ?
C55 H55C 0.9800 . ?
C31 H31A 0.9800 . ?
C31 H31B 0.9800 . ?
C31 H31C 0.9800 . ?
C57 H57A 0.9800 . ?
C57 H57B 0.9800 . ?
C57 H57C 0.9800 . ?
C30 H30A 0.9800 . ?
C30 H30B 0.9800 . ?
C30 H30C 0.9800 . ?
C56 H56A 0.9800 . ?
C56 H56B 0.9800 . ?
C56 H56C 0.9800 . ?
C32 H32A 0.9800 . ?
C32 H32B 0.9800 . ?
C32 H32C 0.9800 . ?
C36 H36A 0.9800 . ?
C36 H36B 0.9800 . ?
C36 H36C 0.9800 . ?
